data_7001929
loop_
_publ_author_name
'Fawcett, John'
'Harding, Duncan A. J.'
'Hope, Eric G.'
'Singh, Kuldip'
'Solan, Gregory A.'

_publ_section_title
;
 N-Heterocyclic carbene-containing ruthenium difluoro complexes and
 their reactivity towards BF3
;
_journal_issue 34
_journal_name_full 'Dalton Transactions'
_journal_page_first 6861
_journal_page_last 6870
_journal_paper_doi 10.1039/b906321h
_journal_year 2009
_chemical_formula_moiety 'C70 H96 Cl4 N4 O4 Ru2'
_chemical_formula_sum 'C70 H96 Cl4 N4 O4 Ru2'
_chemical_formula_weight 1401.45
_chemical_name_systematic
;
?
;
_space_group_IT_number 88
_symmetry_cell_setting tetragonal
_symmetry_space_group_name_Hall '-I 4ad'
_symmetry_space_group_name_H-M 'I 41/a :2'
_atom_sites_solution_hydrogens geom
_atom_sites_solution_primary direct
_atom_sites_solution_secondary difmap
_audit_creation_method SHELXL-97
_cell_angle_alpha 90.00
_cell_angle_beta 90.00
_cell_angle_gamma 90.00
_cell_formula_units_Z 8
_cell_length_a 31.316(3)
_cell_length_b 31.316(3)
_cell_length_c 14.834(2)
_cell_measurement_reflns_used 972
_cell_measurement_temperature 150(2)
_cell_measurement_theta_max 20.982
_cell_measurement_theta_min 2.713
_cell_volume 14548(3)
_computing_cell_refinement 'Bruker SMART'
_computing_data_collection 'Bruker SMART'
_computing_data_reduction 'Bruker SHELXTL'
_computing_molecular_graphics 'Bruker SHELXTL'
_computing_publication_material 'Bruker SHELXTL'
_computing_structure_refinement 'SHELXL-97 (Sheldrick, 1997)'
_computing_structure_solution 'SHELXS-97 (Sheldrick, 1990)'
_diffrn_ambient_temperature 150(2)
_diffrn_measured_fraction_theta_full 1.000
_diffrn_measured_fraction_theta_max 1.000
_diffrn_measurement_device_type 'Bruker Apex 2000 CCD area detector'
_diffrn_measurement_method 'phi and omega scans'
_diffrn_radiation_monochromator graphite
_diffrn_radiation_source 'fine-focus sealed tube'
_diffrn_radiation_type MoK\a
_diffrn_radiation_wavelength 0.71073
_diffrn_reflns_av_R_equivalents 0.0886
_diffrn_reflns_av_sigmaI/netI 0.0517
_diffrn_reflns_limit_h_max 38
_diffrn_reflns_limit_h_min -38
_diffrn_reflns_limit_k_max 38
_diffrn_reflns_limit_k_min -38
_diffrn_reflns_limit_l_max 18
_diffrn_reflns_limit_l_min -18
_diffrn_reflns_number 56148
_diffrn_reflns_theta_full 26.00
_diffrn_reflns_theta_max 26.00
_diffrn_reflns_theta_min 1.52
_exptl_absorpt_coefficient_mu 0.609
_exptl_absorpt_correction_T_max 0.928
_exptl_absorpt_correction_T_min 0.669
_exptl_absorpt_correction_type multi-scan
_exptl_absorpt_process_details
;
absorption correction based on 7302 reflections(SADABS);Rint 0.0304 before
correction and 0.0224 after.
;
_exptl_crystal_colour colourless
_exptl_crystal_density_diffrn 1.280
_exptl_crystal_density_method 'not measured'
_exptl_crystal_description plate
_exptl_crystal_F_000 5856
_exptl_crystal_size_max 0.13
_exptl_crystal_size_mid 0.16
_exptl_crystal_size_min 0.08
_refine_diff_density_max 1.550
_refine_diff_density_min -0.359
_refine_diff_density_rms 0.120
_refine_ls_extinction_method none
_refine_ls_goodness_of_fit_ref 1.153
_refine_ls_hydrogen_treatment constr
_refine_ls_matrix_type full
_refine_ls_number_parameters 396
_refine_ls_number_reflns 7156
_refine_ls_number_restraints 0
_refine_ls_restrained_S_all 1.153
_refine_ls_R_factor_all 0.1159
_refine_ls_R_factor_gt 0.0850
_refine_ls_shift/su_max 0.001
_refine_ls_shift/su_mean 0.000
_refine_ls_structure_factor_coef Fsqd
_refine_ls_weighting_details 'calc w=1/[\s^2^(Fo^2^)+(0.0951P)^2^+39.8164P] where P=(Fo^2^+2Fc^2^)/3'
_refine_ls_weighting_scheme calc
_refine_ls_wR_factor_gt 0.1909
_refine_ls_wR_factor_ref 0.2085
_reflns_number_gt 5213
_reflns_number_total 7156
_reflns_threshold_expression >2sigma(I)
_cod_data_source_file b906321h.txt
_cod_data_source_block 05082
_cod_depositor_comments
;
The following automatic conversions were performed:
'_symmetry_cell_setting' value 'Tetragonal' changed to 'tetragonal'
according to '/home/saulius/struct/CIF-dictionaries/cif_core.dic'
dictionary named 'cif_core.dic' version 2.4.1 from 2010-06-29.

Automatic conversion script
Id: cif_fix_enum 1527 2010-12-29 10:47:43Z saulius 
;
_cod_original_cell_volume 14547(3)
_cod_original_sg_symbol_H-M I4(1)/a
_cod_database_code 7001929

loop_
_symmetry_equiv_pos_as_xyz
'x, y, z'
'-x+1/2, -y, z+1/2'
'-y+3/4, x+1/4, z+1/4'
'y+3/4, -x+3/4, z+3/4'
'x+1/2, y+1/2, z+1/2'
'-x+1, -y+1/2, z+1'
'-y+5/4, x+3/4, z+3/4'
'y+5/4, -x+5/4, z+5/4'
'-x, -y, -z'
'x-1/2, y, -z-1/2'
'y-3/4, -x-1/4, -z-1/4'
'-y-3/4, x-3/4, -z-3/4'
'-x+1/2, -y+1/2, -z+1/2'
'x, y+1/2, -z'
'y-1/4, -x+1/4, -z+1/4'
'-y-1/4, x-1/4, -z-1/4'

loop_
_atom_site_label
_atom_site_type_symbol
_atom_site_fract_x
_atom_site_fract_y
_atom_site_fract_z
_atom_site_U_iso_or_equiv
_atom_site_adp_type
_atom_site_occupancy
_atom_site_symmetry_multiplicity
_atom_site_calc_flag
_atom_site_refinement_flags
_atom_site_disorder_assembly
_atom_site_disorder_group
Ru1 Ru 0.035173(15) 0.482785(15) 0.09166(4) 0.04576(19) Uani 1 1 d . . .
Cl1 Cl 0.02168(5) 0.46555(6) -0.06721(12) 0.0616(5) Uani 1 1 d . . .
Cl2 Cl 0.08479(6) 0.53761(6) 0.04134(15) 0.0725(5) Uani 1 1 d . . .
O1 O 0.03134(19) 0.52386(19) 0.2732(4) 0.0873(18) Uani 1 1 d . . .
O2 O -0.02705(18) 0.42210(19) 0.1482(5) 0.0747(19) Uani 1 1 d . . .
N1 N 0.09972(16) 0.40946(16) 0.0534(3) 0.0485(12) Uani 1 1 d . . .
N2 N 0.10812(16) 0.43367(16) 0.1872(3) 0.0472(12) Uani 1 1 d . . .
C1 C 0.0362(2) 0.5057(2) 0.2084(6) 0.0620(18) Uani 1 1 d . . .
C2 C -0.0077(3) 0.4397(3) 0.1304(6) 0.063(2) Uani 1 1 d . . .
C3 C 0.08411(18) 0.43943(17) 0.1116(4) 0.0431(13) Uani 1 1 d . . .
C4 C 0.1314(2) 0.3852(2) 0.0932(5) 0.0597(18) Uani 1 1 d . . .
H4 H 0.1465 0.3620 0.0668 0.072 Uiso 1 1 calc R . .
C5 C 0.1365(2) 0.4008(2) 0.1764(5) 0.0619(19) Uani 1 1 d . . .
H5 H 0.1563 0.3908 0.2201 0.074 Uiso 1 1 calc R . .
C6 C 0.0899(2) 0.40045(19) -0.0408(4) 0.0488(15) Uani 1 1 d . . .
C7 C 0.1122(2) 0.4221(2) -0.1072(4) 0.0528(16) Uani 1 1 d . . .
C8 C 0.1051(2) 0.4096(2) -0.1958(5) 0.0627(18) Uani 1 1 d . . .
H8 H 0.1202 0.4238 -0.2424 0.075 Uiso 1 1 calc R . .
C9 C 0.0771(2) 0.3779(3) -0.2187(5) 0.0669(19) Uani 1 1 d . . .
C10 C 0.0556(2) 0.3574(2) -0.1502(5) 0.071(2) Uani 1 1 d . . .
H10 H 0.0360 0.3354 -0.1655 0.085 Uiso 1 1 calc R . .
C11 C 0.0612(2) 0.3678(2) -0.0587(5) 0.0575(17) Uani 1 1 d . . .
C12 C 0.1435(2) 0.4574(2) -0.0865(5) 0.0576(17) Uani 1 1 d . . .
H12 H 0.1373 0.4679 -0.0242 0.069 Uiso 1 1 calc R . .
C13 C 0.1890(3) 0.4408(3) -0.0877(7) 0.096(3) Uani 1 1 d . . .
H13A H 0.1917 0.4169 -0.0453 0.144 Uiso 1 1 calc R . .
H13B H 0.2086 0.4637 -0.0700 0.144 Uiso 1 1 calc R . .
H13C H 0.1962 0.4310 -0.1486 0.144 Uiso 1 1 calc R . .
C14 C 0.1397(3) 0.4952(2) -0.1504(5) 0.079(2) Uani 1 1 d . . .
H14A H 0.1472 0.4862 -0.2116 0.118 Uiso 1 1 calc R . .
H14B H 0.1592 0.5179 -0.1309 0.118 Uiso 1 1 calc R . .
H14C H 0.1103 0.5059 -0.1497 0.118 Uiso 1 1 calc R . .
C15 C 0.0693(3) 0.3672(3) -0.3185(6) 0.088(3) Uani 1 1 d . . .
H15 H 0.0919 0.3810 -0.3561 0.105 Uiso 1 1 calc R . .
C16 C 0.0692(5) 0.3215(4) -0.3353(9) 0.150(5) Uiso 1 1 d . . .
H16A H 0.0497 0.3075 -0.2930 0.225 Uiso 1 1 calc R . .
H16B H 0.0981 0.3102 -0.3269 0.225 Uiso 1 1 calc R . .
H16C H 0.0598 0.3160 -0.3972 0.225 Uiso 1 1 calc R . .
C17 C 0.0264(3) 0.3841(4) -0.3462(6) 0.115(4) Uani 1 1 d . . .
H17A H 0.0198 0.3743 -0.4073 0.172 Uiso 1 1 calc R . .
H17B H 0.0269 0.4154 -0.3450 0.172 Uiso 1 1 calc R . .
H17C H 0.0046 0.3737 -0.3043 0.172 Uiso 1 1 calc R . .
C18 C 0.0356(2) 0.3451(2) 0.0130(6) 0.070(2) Uani 1 1 d . . .
H18 H 0.0399 0.3601 0.0717 0.084 Uiso 1 1 calc R . .
C19 C 0.0512(3) 0.2987(3) 0.0228(7) 0.093(3) Uani 1 1 d . . .
H19A H 0.0470 0.2836 -0.0343 0.139 Uiso 1 1 calc R . .
H19B H 0.0350 0.2844 0.0705 0.139 Uiso 1 1 calc R . .
H19C H 0.0816 0.2987 0.0384 0.139 Uiso 1 1 calc R . .
C20 C -0.0121(3) 0.3453(3) -0.0091(7) 0.090(3) Uani 1 1 d . . .
H20A H -0.0210 0.3742 -0.0259 0.135 Uiso 1 1 calc R . .
H20B H -0.0284 0.3359 0.0439 0.135 Uiso 1 1 calc R . .
H20C H -0.0177 0.3257 -0.0594 0.135 Uiso 1 1 calc R . .
C21 C 0.1046(2) 0.4558(2) 0.2723(4) 0.0481(14) Uani 1 1 d . . .
C22 C 0.0793(2) 0.4374(2) 0.3394(4) 0.0550(16) Uani 1 1 d . . .
C23 C 0.0769(2) 0.4587(2) 0.4219(5) 0.0653(19) Uani 1 1 d . . .
H23 H 0.0591 0.4476 0.4680 0.078 Uiso 1 1 calc R . .
C24 C 0.0996(3) 0.4954(3) 0.4383(5) 0.072(2) Uani 1 1 d . B .
C25 C 0.1256(3) 0.5110(2) 0.3708(6) 0.071(2) Uani 1 1 d . . .
H25 H 0.1422 0.5359 0.3825 0.086 Uiso 1 1 calc R . .
C26 C 0.1286(2) 0.4922(2) 0.2872(5) 0.0585(17) Uani 1 1 d . . .
C27 C 0.0560(3) 0.3956(2) 0.3273(5) 0.069(2) Uani 1 1 d . . .
H27 H 0.0562 0.3885 0.2616 0.083 Uiso 1 1 calc R . .
C28 C 0.0093(3) 0.3979(3) 0.3582(6) 0.090(3) Uani 1 1 d . . .
H28A H 0.0082 0.4058 0.4221 0.134 Uiso 1 1 calc R . .
H28B H -0.0043 0.3700 0.3497 0.134 Uiso 1 1 calc R . .
H28C H -0.0059 0.4194 0.3224 0.134 Uiso 1 1 calc R . .
C29 C 0.0791(3) 0.3599(3) 0.3769(7) 0.095(3) Uani 1 1 d . . .
H29A H 0.1077 0.3561 0.3510 0.142 Uiso 1 1 calc R . .
H29B H 0.0629 0.3333 0.3708 0.142 Uiso 1 1 calc R . .
H29C H 0.0817 0.3673 0.4409 0.142 Uiso 1 1 calc R . .
C30 C 0.0952(4) 0.5190(4) 0.5285(7) 0.105(3) Uani 1 1 d . . .
H30 H 0.1252 0.5299 0.5264 0.126 Uiso 1 1 calc R A 1
C31 C 0.0770(5) 0.5612(4) 0.5117(10) 0.166(6) Uani 1 1 d . B .
H31A H 0.0461 0.5604 0.5229 0.249 Uiso 1 1 calc R . .
H31B H 0.0822 0.5694 0.4489 0.249 Uiso 1 1 calc R . .
H31C H 0.0903 0.5821 0.5519 0.249 Uiso 1 1 calc R . .
C32A C 0.1032(12) 0.4933(12) 0.6016(18) 0.162(19) Uani 0.50 1 d P B 1
H32A H 0.1328 0.4972 0.6211 0.242 Uiso 0.50 1 calc PR B 1
H32B H 0.0986 0.4634 0.5849 0.242 Uiso 0.50 1 calc PR B 1
H32C H 0.0839 0.5011 0.6510 0.242 Uiso 0.50 1 calc PR B 1
C32B C 0.0691(10) 0.4957(9) 0.6004(17) 0.111(10) Uani 0.50 1 d P B 2
H32D H 0.0395 0.4925 0.5796 0.166 Uiso 0.50 1 calc PR B 2
H32E H 0.0694 0.5123 0.6565 0.166 Uiso 0.50 1 calc PR B 2
H32F H 0.0815 0.4675 0.6114 0.166 Uiso 0.50 1 calc PR B 2
C33 C 0.1590(2) 0.5098(2) 0.2162(5) 0.0675(19) Uani 1 1 d . . .
H33 H 0.1502 0.4987 0.1559 0.081 Uiso 1 1 calc R . .
C34 C 0.1583(3) 0.5588(3) 0.2131(7) 0.092(3) Uani 1 1 d . . .
H34A H 0.1288 0.5687 0.2063 0.139 Uiso 1 1 calc R . .
H34B H 0.1754 0.5687 0.1618 0.139 Uiso 1 1 calc R . .
H34C H 0.1704 0.5702 0.2692 0.139 Uiso 1 1 calc R . .
C35 C 0.2043(3) 0.4948(4) 0.2356(7) 0.104(3) Uani 1 1 d . . .
H35A H 0.2136 0.5057 0.2943 0.156 Uiso 1 1 calc R . .
H35B H 0.2236 0.5054 0.1885 0.156 Uiso 1 1 calc R . .
H35C H 0.2050 0.4635 0.2364 0.156 Uiso 1 1 calc R . .

loop_
_atom_site_aniso_label
_atom_site_aniso_U_11
_atom_site_aniso_U_22
_atom_site_aniso_U_33
_atom_site_aniso_U_23
_atom_site_aniso_U_13
_atom_site_aniso_U_12
Ru1 0.0395(3) 0.0403(3) 0.0575(3) 0.0117(2) -0.0007(2) 0.0077(2)
Cl1 0.0525(9) 0.0616(10) 0.0707(11) 0.0134(8) -0.0088(8) 0.0145(8)
Cl2 0.0699(12) 0.0613(11) 0.0862(13) 0.0123(10) -0.0011(10) 0.0083(9)
O1 0.094(4) 0.092(4) 0.076(4) -0.017(3) 0.000(3) 0.046(3)
O2 0.048(3) 0.064(4) 0.113(5) 0.010(3) -0.024(3) 0.004(3)
N1 0.052(3) 0.051(3) 0.042(3) -0.001(2) -0.011(2) 0.014(2)
N2 0.050(3) 0.053(3) 0.039(3) 0.001(2) -0.008(2) 0.015(2)
C1 0.060(4) 0.047(4) 0.079(5) 0.001(4) 0.001(4) 0.023(3)
C2 0.056(5) 0.082(6) 0.052(4) 0.005(4) -0.008(4) 0.040(4)
C3 0.043(3) 0.036(3) 0.050(4) 0.005(3) -0.002(3) 0.010(2)
C4 0.061(4) 0.063(4) 0.055(4) -0.006(3) -0.009(3) 0.024(3)
C5 0.060(4) 0.072(5) 0.054(4) 0.001(3) -0.015(3) 0.033(4)
C6 0.053(4) 0.044(3) 0.050(4) -0.006(3) -0.012(3) 0.012(3)
C7 0.058(4) 0.056(4) 0.044(4) -0.004(3) -0.008(3) 0.011(3)
C8 0.076(5) 0.063(4) 0.050(4) 0.000(3) -0.007(3) 0.009(4)
C9 0.067(5) 0.077(5) 0.056(4) -0.011(4) -0.016(4) 0.004(4)
C10 0.067(5) 0.066(5) 0.078(5) -0.014(4) -0.022(4) -0.006(4)
C11 0.054(4) 0.058(4) 0.061(4) 0.002(3) -0.011(3) 0.011(3)
C12 0.070(4) 0.047(4) 0.056(4) -0.005(3) -0.005(3) 0.008(3)
C13 0.076(6) 0.063(5) 0.149(9) -0.023(5) -0.015(6) 0.005(4)
C14 0.102(6) 0.060(5) 0.074(5) 0.006(4) -0.009(5) -0.015(4)
C15 0.112(7) 0.080(6) 0.070(5) -0.025(4) -0.022(5) 0.002(5)
C17 0.112(8) 0.167(11) 0.066(6) -0.002(6) -0.029(5) 0.016(7)
C18 0.052(4) 0.070(5) 0.088(6) 0.007(4) -0.008(4) -0.001(4)
C19 0.074(6) 0.082(6) 0.123(8) 0.032(5) -0.001(5) 0.003(4)
C20 0.063(5) 0.091(6) 0.116(7) 0.012(5) -0.012(5) -0.004(4)
C21 0.053(4) 0.050(4) 0.041(3) -0.003(3) -0.008(3) 0.012(3)
C22 0.064(4) 0.054(4) 0.047(4) -0.001(3) -0.007(3) 0.005(3)
C23 0.078(5) 0.071(5) 0.046(4) -0.005(3) -0.004(3) 0.007(4)
C24 0.080(5) 0.072(5) 0.064(5) -0.020(4) -0.008(4) 0.007(4)
C25 0.076(5) 0.062(5) 0.077(5) -0.008(4) -0.015(4) -0.002(4)
C26 0.061(4) 0.050(4) 0.065(4) 0.004(3) -0.008(3) 0.009(3)
C27 0.085(5) 0.077(5) 0.046(4) -0.010(4) 0.008(4) -0.009(4)
C28 0.102(7) 0.100(7) 0.067(5) 0.001(5) -0.001(5) -0.023(5)
C29 0.121(8) 0.049(5) 0.114(7) -0.004(5) 0.009(6) 0.002(5)
C30 0.114(8) 0.115(8) 0.086(7) -0.052(6) -0.018(6) 0.003(7)
C31 0.228(16) 0.108(9) 0.162(13) -0.057(9) 0.064(11) 0.023(10)
C32A 0.28(5) 0.17(3) 0.043(12) -0.023(15) -0.01(2) -0.12(4)
C32B 0.19(3) 0.092(16) 0.050(12) -0.036(11) -0.010(18) 0.01(2)
C33 0.066(5) 0.068(5) 0.069(5) 0.010(4) -0.002(4) 0.000(4)
C34 0.101(7) 0.072(6) 0.104(7) 0.018(5) -0.005(6) -0.013(5)
C35 0.068(6) 0.131(9) 0.114(8) 0.030(7) 0.005(5) 0.007(5)

loop_
_atom_type_symbol
_atom_type_description
_atom_type_scat_dispersion_real
_atom_type_scat_dispersion_imag
_atom_type_scat_source
C C 0.0033 0.0016 'International Tables Vol C Tables 4.2.6.8 and 6.1.1.4'
H H 0.0000 0.0000 'International Tables Vol C Tables 4.2.6.8 and 6.1.1.4'
N N 0.0061 0.0033 'International Tables Vol C Tables 4.2.6.8 and 6.1.1.4'
O O 0.0106 0.0060 'International Tables Vol C Tables 4.2.6.8 and 6.1.1.4'
Cl Cl 0.1484 0.1585 'International Tables Vol C Tables 4.2.6.8 and 6.1.1.4'
Ru Ru -1.2594 0.8363 'International Tables Vol C Tables 4.2.6.8 and 6.1.1.4'

loop_
_geom_angle_atom_site_label_1
_geom_angle_atom_site_label_2
_geom_angle_atom_site_label_3
_geom_angle
_geom_angle_site_symmetry_1
_geom_angle_site_symmetry_3
_geom_angle_publ_flag
C1 Ru1 C2 90.2(3) . . ?
C1 Ru1 C3 96.1(3) . . ?
C2 Ru1 C3 90.8(3) . . ?
C1 Ru1 Cl1 84.0(2) . 9_565 ?
C2 Ru1 Cl1 90.0(2) . 9_565 ?
C3 Ru1 Cl1 179.21(17) . 9_565 ?
C1 Ru1 Cl2 90.2(2) . . ?
C2 Ru1 Cl2 177.2(2) . . ?
C3 Ru1 Cl2 91.95(17) . . ?
Cl1 Ru1 Cl2 87.27(6) 9_565 . ?
C1 Ru1 Cl1 166.95(19) . . ?
C2 Ru1 Cl1 90.7(2) . . ?
C3 Ru1 Cl1 96.93(17) . . ?
Cl1 Ru1 Cl1 82.94(7) 9_565 . ?
Cl2 Ru1 Cl1 88.31(7) . . ?
Ru1 Cl1 Ru1 97.06(7) 9_565 . ?
C3 N1 C4 111.4(5) . . ?
C3 N1 C6 131.5(5) . . ?
C4 N1 C6 117.0(5) . . ?
C3 N2 C5 111.2(5) . . ?
C3 N2 C21 127.9(5) . . ?
C5 N2 C21 120.8(5) . . ?
O1 C1 Ru1 168.0(6) . . ?
O2 C2 Ru1 177.1(11) . . ?
N2 C3 N1 103.4(4) . . ?
N2 C3 Ru1 127.9(4) . . ?
N1 C3 Ru1 128.8(4) . . ?
C5 C4 N1 106.2(6) . . ?
C5 C4 H4 126.9 . . ?
N1 C4 H4 126.9 . . ?
C4 C5 N2 107.8(5) . . ?
C4 C5 H5 126.1 . . ?
N2 C5 H5 126.1 . . ?
C7 C6 C11 123.4(6) . . ?
C7 C6 N1 118.7(6) . . ?
C11 C6 N1 117.6(6) . . ?
C6 C7 C8 117.1(6) . . ?
C6 C7 C12 122.7(6) . . ?
C8 C7 C12 120.2(6) . . ?
C9 C8 C7 122.9(7) . . ?
C9 C8 H8 118.6 . . ?
C7 C8 H8 118.6 . . ?
C8 C9 C10 117.9(7) . . ?
C8 C9 C15 120.0(8) . . ?
C10 C9 C15 122.1(7) . . ?
C9 C10 C11 122.9(7) . . ?
C9 C10 H10 118.5 . . ?
C11 C10 H10 118.5 . . ?
C6 C11 C10 115.8(7) . . ?
C6 C11 C18 123.8(6) . . ?
C10 C11 C18 120.4(7) . . ?
C7 C12 C13 110.9(6) . . ?
C7 C12 C14 113.2(6) . . ?
C13 C12 C14 109.4(7) . . ?
C7 C12 H12 107.7 . . ?
C13 C12 H12 107.7 . . ?
C14 C12 H12 107.7 . . ?
C12 C13 H13A 109.5 . . ?
C12 C13 H13B 109.5 . . ?
H13A C13 H13B 109.5 . . ?
C12 C13 H13C 109.5 . . ?
H13A C13 H13C 109.5 . . ?
H13B C13 H13C 109.5 . . ?
C12 C14 H14A 109.5 . . ?
C12 C14 H14B 109.5 . . ?
H14A C14 H14B 109.5 . . ?
C12 C14 H14C 109.5 . . ?
H14A C14 H14C 109.5 . . ?
H14B C14 H14C 109.5 . . ?
C16 C15 C17 107.4(9) . . ?
C16 C15 C9 112.2(9) . . ?
C17 C15 C9 109.3(8) . . ?
C16 C15 H15 109.3 . . ?
C17 C15 H15 109.3 . . ?
C9 C15 H15 109.3 . . ?
C15 C16 H16A 109.5 . . ?
C15 C16 H16B 109.5 . . ?
H16A C16 H16B 109.5 . . ?
C15 C16 H16C 109.5 . . ?
H16A C16 H16C 109.5 . . ?
H16B C16 H16C 109.5 . . ?
C15 C17 H17A 109.5 . . ?
C15 C17 H17B 109.5 . . ?
H17A C17 H17B 109.5 . . ?
C15 C17 H17C 109.5 . . ?
H17A C17 H17C 109.5 . . ?
H17B C17 H17C 109.5 . . ?
C11 C18 C20 111.5(7) . . ?
C11 C18 C19 109.9(7) . . ?
C20 C18 C19 109.6(7) . . ?
C11 C18 H18 108.6 . . ?
C20 C18 H18 108.6 . . ?
C19 C18 H18 108.6 . . ?
C18 C19 H19A 109.5 . . ?
C18 C19 H19B 109.5 . . ?
H19A C19 H19B 109.5 . . ?
C18 C19 H19C 109.5 . . ?
H19A C19 H19C 109.5 . . ?
H19B C19 H19C 109.5 . . ?
C18 C20 H20A 109.5 . . ?
C18 C20 H20B 109.5 . . ?
H20A C20 H20B 109.5 . . ?
C18 C20 H20C 109.5 . . ?
H20A C20 H20C 109.5 . . ?
H20B C20 H20C 109.5 . . ?
C26 C21 C22 122.2(6) . . ?
C26 C21 N2 119.6(6) . . ?
C22 C21 N2 118.0(6) . . ?
C21 C22 C23 117.3(6) . . ?
C21 C22 C27 123.1(6) . . ?
C23 C22 C27 119.6(6) . . ?
C24 C23 C22 121.8(7) . . ?
C24 C23 H23 119.1 . . ?
C22 C23 H23 119.1 . . ?
C23 C24 C25 118.3(7) . . ?
C23 C24 C30 120.7(9) . . ?
C25 C24 C30 121.0(8) . . ?
C26 C25 C24 122.7(7) . . ?
C26 C25 H25 118.6 . . ?
C24 C25 H25 118.6 . . ?
C25 C26 C21 117.5(7) . . ?
C25 C26 C33 120.5(7) . . ?
C21 C26 C33 121.9(6) . . ?
C22 C27 C29 110.6(7) . . ?
C22 C27 C28 112.5(6) . . ?
C29 C27 C28 110.2(7) . . ?
C22 C27 H27 107.8 . . ?
C29 C27 H27 107.8 . . ?
C28 C27 H27 107.8 . . ?
C27 C28 H28A 109.5 . . ?
C27 C28 H28B 109.5 . . ?
H28A C28 H28B 109.5 . . ?
C27 C28 H28C 109.5 . . ?
H28A C28 H28C 109.5 . . ?
H28B C28 H28C 109.5 . . ?
C27 C29 H29A 109.5 . . ?
C27 C29 H29B 109.5 . . ?
H29A C29 H29B 109.5 . . ?
C27 C29 H29C 109.5 . . ?
H29A C29 H29C 109.5 . . ?
H29B C29 H29C 109.5 . . ?
C32A C30 C31 137.4(18) . . ?
C32A C30 C32B 42.9(17) . . ?
C31 C30 C32B 109.9(14) . . ?
C32A C30 C24 112.9(16) . . ?
C31 C30 C24 108.8(9) . . ?
C32B C30 C24 115.3(12) . . ?
C32A C30 H30 93.0 . . ?
C31 C30 H30 93.0 . . ?
C32B C30 H30 133.4 . . ?
C24 C30 H30 93.0 . . ?
C30 C31 H31A 109.5 . . ?
C30 C31 H31B 109.5 . . ?
H31A C31 H31B 109.5 . . ?
C30 C31 H31C 109.5 . . ?
H31A C31 H31C 109.5 . . ?
H31B C31 H31C 109.5 . . ?
C30 C32A H32A 109.5 . . ?
C30 C32A H32B 109.5 . . ?
C30 C32A H32C 109.5 . . ?
C30 C32B H32D 109.5 . . ?
C30 C32B H32E 109.5 . . ?
H32D C32B H32E 109.5 . . ?
C30 C32B H32F 109.5 . . ?
H32D C32B H32F 109.5 . . ?
H32E C32B H32F 109.5 . . ?
C35 C33 C26 109.9(6) . . ?
C35 C33 C34 109.2(7) . . ?
C26 C33 C34 112.0(7) . . ?
C35 C33 H33 108.6 . . ?
C26 C33 H33 108.6 . . ?
C34 C33 H33 108.6 . . ?
C33 C34 H34A 109.5 . . ?
C33 C34 H34B 109.5 . . ?
H34A C34 H34B 109.5 . . ?
C33 C34 H34C 109.5 . . ?
H34A C34 H34C 109.5 . . ?
H34B C34 H34C 109.5 . . ?
C33 C35 H35A 109.5 . . ?
C33 C35 H35B 109.5 . . ?
H35A C35 H35B 109.5 . . ?
C33 C35 H35C 109.5 . . ?
H35A C35 H35C 109.5 . . ?
H35B C35 H35C 109.5 . . ?

loop_
_geom_bond_atom_site_label_1
_geom_bond_atom_site_label_2
_geom_bond_distance
_geom_bond_site_symmetry_2
_geom_bond_publ_flag
Ru1 C1 1.875(8) . ?
Ru1 C2 1.990(11) . ?
Ru1 C3 2.069(5) . ?
Ru1 Cl1 2.4327(16) 9_565 ?
Ru1 Cl2 2.433(2) . ?
Ru1 Cl1 2.454(2) . ?
Cl1 Ru1 2.4327(16) 9_565 ?
O1 C1 1.127(8) . ?
O2 C2 0.859(9) . ?
N1 C3 1.365(7) . ?
N1 C4 1.382(8) . ?
N1 C6 1.459(8) . ?
N2 C3 1.362(7) . ?
N2 C5 1.370(8) . ?
N2 C21 1.444(8) . ?
C4 C5 1.336(9) . ?
C4 H4 0.9500 . ?
C5 H5 0.9500 . ?
C6 C7 1.385(9) . ?
C6 C11 1.387(9) . ?
C7 C8 1.388(9) . ?
C7 C12 1.510(9) . ?
C8 C9 1.367(10) . ?
C8 H8 0.9500 . ?
C9 C10 1.378(11) . ?
C9 C15 1.537(10) . ?
C10 C11 1.407(10) . ?
C10 H10 0.9500 . ?
C11 C18 1.510(10) . ?
C12 C13 1.517(10) . ?
C12 C14 1.522(10) . ?
C12 H12 1.0000 . ?
C13 H13A 0.9800 . ?
C13 H13B 0.9800 . ?
C13 H13C 0.9800 . ?
C14 H14A 0.9800 . ?
C14 H14B 0.9800 . ?
C14 H14C 0.9800 . ?
C15 C16 1.454(14) . ?
C15 C17 1.499(13) . ?
C15 H15 1.0000 . ?
C16 H16A 0.9800 . ?
C16 H16B 0.9800 . ?
C16 H16C 0.9800 . ?
C17 H17A 0.9800 . ?
C17 H17B 0.9800 . ?
C17 H17C 0.9800 . ?
C18 C20 1.530(10) . ?
C18 C19 1.539(11) . ?
C18 H18 1.0000 . ?
C19 H19A 0.9800 . ?
C19 H19B 0.9800 . ?
C19 H19C 0.9800 . ?
C20 H20A 0.9800 . ?
C20 H20B 0.9800 . ?
C20 H20C 0.9800 . ?
C21 C26 1.383(9) . ?
C21 C22 1.396(9) . ?
C22 C23 1.397(9) . ?
C22 C27 1.510(10) . ?
C23 C24 1.372(11) . ?
C23 H23 0.9500 . ?
C24 C25 1.380(11) . ?
C24 C30 1.535(11) . ?
C25 C26 1.377(10) . ?
C25 H25 0.9500 . ?
C26 C33 1.524(10) . ?
C27 C29 1.521(11) . ?
C27 C28 1.537(11) . ?
C27 H27 1.0000 . ?
C28 H28A 0.9800 . ?
C28 H28B 0.9800 . ?
C28 H28C 0.9800 . ?
C29 H29A 0.9800 . ?
C29 H29B 0.9800 . ?
C29 H29C 0.9800 . ?
C30 C32A 1.37(4) . ?
C30 C31 1.461(16) . ?
C30 C32B 1.53(3) . ?
C30 H30 1.0000 . ?
C31 H31A 0.9800 . ?
C31 H31B 0.9800 . ?
C31 H31C 0.9800 . ?
C32A H32A 0.9800 . ?
C32A H32B 0.9800 . ?
C32A H32C 0.9800 . ?
C32B H32D 0.9800 . ?
C32B H32E 0.9800 . ?
C32B H32F 0.9800 . ?
C33 C35 1.523(11) . ?
C33 C34 1.534(11) . ?
C33 H33 1.0000 . ?
C34 H34A 0.9800 . ?
C34 H34B 0.9800 . ?
C34 H34C 0.9800 . ?
C35 H35A 0.9800 . ?
C35 H35B 0.9800 . ?
C35 H35C 0.9800 . ?

loop_
_geom_torsion_atom_site_label_1
_geom_torsion_atom_site_label_2
_geom_torsion_atom_site_label_3
_geom_torsion_atom_site_label_4
_geom_torsion
_geom_torsion_site_symmetry_1
_geom_torsion_site_symmetry_2
_geom_torsion_site_symmetry_3
_geom_torsion_site_symmetry_4
_geom_torsion_publ_flag
C1 Ru1 Cl1 Ru1 -4.1(11) . . . 9_565 ?
C2 Ru1 Cl1 Ru1 89.9(2) . . . 9_565 ?
C3 Ru1 Cl1 Ru1 -179.21(17) . . . 9_565 ?
Cl1 Ru1 Cl1 Ru1 0.0 9_565 . . 9_565 ?
Cl2 Ru1 Cl1 Ru1 -87.46(7) . . . 9_565 ?
C2 Ru1 C1 O1 -90(4) . . . . ?
C3 Ru1 C1 O1 179(100) . . . . ?
Cl1 Ru1 C1 O1 0(4) 9_565 . . . ?
Cl2 Ru1 C1 O1 87(4) . . . . ?
Cl1 Ru1 C1 O1 4(5) . . . . ?
C1 Ru1 C2 O2 54(22) . . . . ?
C3 Ru1 C2 O2 150(22) . . . . ?
Cl1 Ru1 C2 O2 -30(22) 9_565 . . . ?
Cl2 Ru1 C2 O2 -44(26) . . . . ?
Cl1 Ru1 C2 O2 -113(22) . . . . ?
C5 N2 C3 N1 -1.5(7) . . . . ?
C21 N2 C3 N1 -177.6(6) . . . . ?
C5 N2 C3 Ru1 177.7(5) . . . . ?
C21 N2 C3 Ru1 1.5(9) . . . . ?
C4 N1 C3 N2 1.9(7) . . . . ?
C6 N1 C3 N2 -175.6(6) . . . . ?
C4 N1 C3 Ru1 -177.3(5) . . . . ?
C6 N1 C3 Ru1 5.3(10) . . . . ?
C1 Ru1 C3 N2 -2.4(6) . . . . ?
C2 Ru1 C3 N2 -92.7(6) . . . . ?
Cl1 Ru1 C3 N2 96(13) 9_565 . . . ?
Cl2 Ru1 C3 N2 88.0(5) . . . . ?
Cl1 Ru1 C3 N2 176.5(5) . . . . ?
C1 Ru1 C3 N1 176.6(6) . . . . ?
C2 Ru1 C3 N1 86.3(6) . . . . ?
Cl1 Ru1 C3 N1 -85(14) 9_565 . . . ?
Cl2 Ru1 C3 N1 -93.0(5) . . . . ?
Cl1 Ru1 C3 N1 -4.5(6) . . . . ?
C3 N1 C4 C5 -1.6(8) . . . . ?
C6 N1 C4 C5 176.3(6) . . . . ?
N1 C4 C5 N2 0.6(8) . . . . ?
C3 N2 C5 C4 0.6(8) . . . . ?
C21 N2 C5 C4 177.0(6) . . . . ?
C3 N1 C6 C7 87.9(8) . . . . ?
C4 N1 C6 C7 -89.4(7) . . . . ?
C3 N1 C6 C11 -97.8(8) . . . . ?
C4 N1 C6 C11 84.9(7) . . . . ?
C11 C6 C7 C8 -0.3(9) . . . . ?
N1 C6 C7 C8 173.7(5) . . . . ?
C11 C6 C7 C12 -179.6(6) . . . . ?
N1 C6 C7 C12 -5.6(9) . . . . ?
C6 C7 C8 C9 0.6(10) . . . . ?
C12 C7 C8 C9 180.0(7) . . . . ?
C7 C8 C9 C10 -0.4(11) . . . . ?
C7 C8 C9 C15 177.1(7) . . . . ?
C8 C9 C10 C11 -0.2(12) . . . . ?
C15 C9 C10 C11 -177.6(7) . . . . ?
C7 C6 C11 C10 -0.3(9) . . . . ?
N1 C6 C11 C10 -174.3(6) . . . . ?
C7 C6 C11 C18 -177.8(6) . . . . ?
N1 C6 C11 C18 8.2(9) . . . . ?
C9 C10 C11 C6 0.5(11) . . . . ?
C9 C10 C11 C18 178.1(7) . . . . ?
C6 C7 C12 C13 99.0(8) . . . . ?
C8 C7 C12 C13 -80.3(9) . . . . ?
C6 C7 C12 C14 -137.6(7) . . . . ?
C8 C7 C12 C14 43.1(9) . . . . ?
C8 C9 C15 C16 135.4(10) . . . . ?
C10 C9 C15 C16 -47.2(13) . . . . ?
C8 C9 C15 C17 -105.5(10) . . . . ?
C10 C9 C15 C17 71.9(11) . . . . ?
C6 C11 C18 C20 127.1(7) . . . . ?
C10 C11 C18 C20 -50.2(10) . . . . ?
C6 C11 C18 C19 -111.1(8) . . . . ?
C10 C11 C18 C19 71.5(9) . . . . ?
C3 N2 C21 C26 -91.7(8) . . . . ?
C5 N2 C21 C26 92.5(8) . . . . ?
C3 N2 C21 C22 93.3(8) . . . . ?
C5 N2 C21 C22 -82.5(8) . . . . ?
C26 C21 C22 C23 3.8(10) . . . . ?
N2 C21 C22 C23 178.7(6) . . . . ?
C26 C21 C22 C27 -174.3(6) . . . . ?
N2 C21 C22 C27 0.7(9) . . . . ?
C21 C22 C23 C24 -2.4(11) . . . . ?
C27 C22 C23 C24 175.8(7) . . . . ?
C22 C23 C24 C25 -0.5(12) . . . . ?
C22 C23 C24 C30 177.9(8) . . . . ?
C23 C24 C25 C26 2.2(12) . . . . ?
C30 C24 C25 C26 -176.2(8) . . . . ?
C24 C25 C26 C21 -0.8(11) . . . . ?
C24 C25 C26 C33 -177.8(7) . . . . ?
C22 C21 C26 C25 -2.3(10) . . . . ?
N2 C21 C26 C25 -177.1(6) . . . . ?
C22 C21 C26 C33 174.6(6) . . . . ?
N2 C21 C26 C33 -0.2(9) . . . . ?
C21 C22 C27 C29 103.7(8) . . . . ?
C23 C22 C27 C29 -74.3(9) . . . . ?
C21 C22 C27 C28 -132.7(7) . . . . ?
C23 C22 C27 C28 49.3(9) . . . . ?
C23 C24 C30 C32A 55(2) . . . . ?
C25 C24 C30 C32A -126.7(19) . . . . ?
C23 C24 C30 C31 -116.2(11) . . . . ?
C25 C24 C30 C31 62.1(13) . . . . ?
C23 C24 C30 C32B 7.8(18) . . . . ?
C25 C24 C30 C32B -173.9(15) . . . . ?
C25 C26 C33 C35 79.6(9) . . . . ?
C21 C26 C33 C35 -97.3(8) . . . . ?
C25 C26 C33 C34 -42.0(9) . . . . ?
C21 C26 C33 C34 141.2(7) . . . . ?
